data_2105240
loop_
_publ_author_name
'Briggs, Naomi E. B.'
'Kennedy, Alan R.'
'Morrison, Catriona A.'

_publ_section_title
;
 42 salt forms of tyramine: structural comparison and the occurrence of
 hydrate formation
;
_journal_issue 4
_journal_name_full 'Acta Crystallographica Section B'
_journal_page_first 453
_journal_page_last 464
_journal_paper_doi 10.1107/S0108768112026456
_journal_volume 68
_journal_year 2012
_chemical_formula_sum 'C20 H32 N2 O8'
_chemical_formula_weight 428.48
_space_group_IT_number 14
_symmetry_cell_setting monoclinic
_symmetry_space_group_name_Hall '-P 2ybc'
_symmetry_space_group_name_H-M 'P 1 21/c 1'
_atom_sites_solution_hydrogens geom
_atom_sites_solution_primary direct
_atom_sites_solution_secondary difmap
_audit_creation_method SHELXL-97
_cell_angle_alpha 90.00
_cell_angle_beta 99.865(5)
_cell_angle_gamma 90.00
_cell_formula_units_Z 2
_cell_length_a 11.4936(5)
_cell_length_b 7.5497(3)
_cell_length_c 12.5154(8)
_cell_measurement_reflns_used 2105
_cell_measurement_temperature 123(2)
_cell_measurement_theta_max 28.8794
_cell_measurement_theta_min 2.6371
_cell_volume 1069.94(9)
_computing_structure_refinement 'SHELXL-97 (Sheldrick, 1997)'
_diffrn_ambient_temperature 123(2)
_diffrn_measured_fraction_theta_full 1.000
_diffrn_measured_fraction_theta_max 1.000
_diffrn_measurement_device_type 'Oxford Diffraction Gemini S'
_diffrn_measurement_method 'omega scans'
_diffrn_radiation_monochromator graphite
_diffrn_radiation_source 'fine-focus sealed tube'
_diffrn_radiation_type MoK\a
_diffrn_radiation_wavelength 0.71073
_diffrn_reflns_av_R_equivalents 0.0406
_diffrn_reflns_av_sigmaI/netI 0.0736
_diffrn_reflns_limit_h_max 14
_diffrn_reflns_limit_h_min -14
_diffrn_reflns_limit_k_max 9
_diffrn_reflns_limit_k_min -9
_diffrn_reflns_limit_l_max 15
_diffrn_reflns_limit_l_min -15
_diffrn_reflns_number 6673
_diffrn_reflns_theta_full 26.00
_diffrn_reflns_theta_max 26.00
_diffrn_reflns_theta_min 3.16
_exptl_absorpt_coefficient_mu 0.103
_exptl_absorpt_correction_T_max 1.00000
_exptl_absorpt_correction_T_min 0.94726
_exptl_absorpt_correction_type multi-scan
_exptl_absorpt_process_details
;
CrysAlisPro, Oxford Diffraction Ltd.,
Version 1.171.33.55 (release 05-01-2010 CrysAlis171 .NET)
(compiled Jan  5 2010,16:28:46)
Empirical absorption correction using spherical harmonics,
 implemented in SCALE3 ABSPACK scaling algorithm.
;
_exptl_crystal_colour colourless
_exptl_crystal_density_diffrn 1.330
_exptl_crystal_density_method 'not measured'
_exptl_crystal_description block
_exptl_crystal_F_000 460
_exptl_crystal_size_max 0.30
_exptl_crystal_size_mid 0.20
_exptl_crystal_size_min 0.10
_refine_diff_density_max 0.155
_refine_diff_density_min -0.162
_refine_ls_extinction_method none
_refine_ls_goodness_of_fit_ref 0.839
_refine_ls_hydrogen_treatment mixed
_refine_ls_matrix_type full
_refine_ls_number_parameters 160
_refine_ls_number_reflns 2099
_refine_ls_number_restraints 0
_refine_ls_restrained_S_all 0.839
_refine_ls_R_factor_all 0.0692
_refine_ls_R_factor_gt 0.0354
_refine_ls_shift/su_max 0.001
_refine_ls_shift/su_mean 0.000
_refine_ls_structure_factor_coef Fsqd
_refine_ls_weighting_details 'calc w=1/[\s^2^(Fo^2^)+(0.0283P)^2^+0.0000P] where P=(Fo^2^+2Fc^2^)/3'
_refine_ls_weighting_scheme calc
_refine_ls_wR_factor_gt 0.0614
_refine_ls_wR_factor_ref 0.0658
_reflns_number_gt 1317
_reflns_number_total 2099
_reflns_threshold_expression I>2/s(I)
_cod_data_source_file ry5045.cif
_cod_data_source_block 11-tyraminesuccinic
_cod_original_sg_symbol_H-M P21/c
_cod_database_code 2105240

loop_
_symmetry_equiv_pos_as_xyz
'x, y, z'
'-x, y+1/2, -z+1/2'
'-x, -y, -z'
'x, -y-1/2, z-1/2'

loop_
_atom_site_type_symbol
_atom_site_label
_atom_site_fract_x
_atom_site_fract_y
_atom_site_fract_z
_atom_site_U_iso_or_equiv
_atom_site_adp_type
_atom_site_calc_flag
_atom_site_refinement_flags
_atom_site_occupancy
_atom_site_symmetry_multiplicity
O O1 0.73018(8) 0.21773(15) 0.03978(10) 0.0263(3) Uani d . 1 1
O O2 1.43431(8) 0.19770(13) 0.04229(8) 0.0240(3) Uani d . 1 1
O O1W 1.31207(9) -0.03751(17) 0.14665(10) 0.0249(3) Uani d . 1 1
O O3 1.53411(8) 0.27507(13) 0.20275(8) 0.0205(3) Uani d . 1 1
N N1 1.37614(11) 0.4157(2) 0.33179(13) 0.0188(3) Uani d . 1 1
C C1 1.07640(12) 0.3887(2) 0.14419(13) 0.0191(4) Uani d . 1 1
C C2 0.98509(13) 0.4381(2) 0.19780(14) 0.0211(4) Uani d . 1 1
H H2 1.0014 0.5130 0.2595 0.025 Uiso calc R 1 1
C C3 0.87057(12) 0.3797(2) 0.16259(13) 0.0219(4) Uani d . 1 1
H H3 0.8093 0.4139 0.2005 0.026 Uiso calc R 1 1
C C4 0.84540(12) 0.2715(2) 0.07197(13) 0.0190(4) Uani d . 1 1
C C5 0.93523(12) 0.2206(2) 0.01733(13) 0.0208(4) Uani d . 1 1
H H5 0.9188 0.1465 -0.0448 0.025 Uiso calc R 1 1
C C6 1.04979(12) 0.2794(2) 0.05459(13) 0.0216(4) Uani d . 1 1
H H6 1.1114 0.2435 0.0175 0.026 Uiso calc R 1 1
C C7 1.20170(12) 0.4498(2) 0.18467(13) 0.0229(4) Uani d . 1 1
H H7A 1.2028 0.5802 0.1932 0.028 Uiso calc R 1 1
H H7B 1.2521 0.4189 0.1307 0.028 Uiso calc R 1 1
C C8 1.25089(11) 0.3639(2) 0.29236(12) 0.0208(4) Uani d . 1 1
H H8A 1.2022 0.3991 0.3469 0.025 Uiso calc R 1 1
H H8B 1.2460 0.2335 0.2843 0.025 Uiso calc R 1 1
C C9 1.49414(12) 0.3085(2) 0.10333(13) 0.0175(4) Uani d . 1 1
C C10 1.51738(13) 0.4899(2) 0.06097(12) 0.0182(4) Uani d . 1 1
H H10A 1.6026 0.5167 0.0816 0.022 Uiso calc R 1 1
H H10B 1.4735 0.5786 0.0967 0.022 Uiso calc R 1 1
H H2N 1.4025(13) 0.379(2) 0.4087(15) 0.046(6) Uiso d . 1 1
H H1N 1.4308(15) 0.365(2) 0.2820(15) 0.055(6) Uiso d . 1 1
H H3N 1.3855(13) 0.540(2) 0.3305(14) 0.037(5) Uiso d . 1 1
H H1H 0.7226(16) 0.159(3) -0.0296(17) 0.070(7) Uiso d . 1 1
H H2W 1.3646(17) -0.096(3) 0.2028(17) 0.072(7) Uiso d . 1 1
H H1W 1.3560(16) 0.047(3) 0.1189(16) 0.062(7) Uiso d . 1 1

loop_
_atom_site_aniso_label
_atom_site_aniso_U_11
_atom_site_aniso_U_22
_atom_site_aniso_U_33
_atom_site_aniso_U_12
_atom_site_aniso_U_13
_atom_site_aniso_U_23
O1 0.0171(6) 0.0306(7) 0.0307(8) -0.0036(5) 0.0027(5) -0.0029(6)
O2 0.0337(6) 0.0201(6) 0.0172(7) -0.0103(5) 0.0013(5) -0.0015(6)
O1W 0.0219(7) 0.0279(7) 0.0243(8) -0.0040(6) 0.0027(6) 0.0062(6)
O3 0.0289(6) 0.0192(6) 0.0126(6) 0.0001(5) 0.0017(5) 0.0006(5)
N1 0.0203(7) 0.0188(8) 0.0163(9) -0.0010(7) -0.0001(7) 0.0000(7)
C1 0.0190(8) 0.0201(9) 0.0176(10) 0.0019(7) 0.0015(7) 0.0048(8)
C2 0.0249(9) 0.0190(9) 0.0190(10) 0.0009(7) 0.0025(8) -0.0035(8)
C3 0.0210(9) 0.0210(9) 0.0249(11) 0.0031(7) 0.0072(8) 0.0006(8)
C4 0.0170(8) 0.0168(9) 0.0221(10) 0.0005(7) 0.0006(7) 0.0035(8)
C5 0.0228(8) 0.0209(9) 0.0182(10) -0.0003(8) 0.0016(7) -0.0019(8)
C6 0.0181(8) 0.0264(9) 0.0209(10) 0.0032(7) 0.0054(7) 0.0021(8)
C7 0.0211(9) 0.0242(9) 0.0229(11) -0.0003(7) 0.0020(7) 0.0030(8)
C8 0.0168(8) 0.0222(9) 0.0226(10) -0.0020(7) 0.0010(7) 0.0005(8)
C9 0.0169(8) 0.0191(9) 0.0172(10) 0.0018(7) 0.0051(7) -0.0026(8)
C10 0.0222(8) 0.0152(8) 0.0168(10) -0.0004(7) 0.0021(7) -0.0001(8)

loop_
_atom_type_symbol
_atom_type_description
_atom_type_scat_dispersion_real
_atom_type_scat_dispersion_imag
_atom_type_scat_source
O O 0.0106 0.0060 'International Tables Vol C Tables 4.2.6.8 and 6.1.1.4'
N N 0.0061 0.0033 'International Tables Vol C Tables 4.2.6.8 and 6.1.1.4'
C C 0.0033 0.0016 'International Tables Vol C Tables 4.2.6.8 and 6.1.1.4'
H H 0.0000 0.0000 'International Tables Vol C Tables 4.2.6.8 and 6.1.1.4'

loop_
_geom_angle_atom_site_label_1
_geom_angle_atom_site_label_2
_geom_angle_atom_site_label_3
_geom_angle_site_symmetry_1
_geom_angle_site_symmetry_3
_geom_angle
C4 O1 H1H . . 109.4(11)
H2W O1W H1W . . 106.3(16)
C8 N1 H2N . . 111.3(9)
C8 N1 H1N . . 110.8(9)
H2N N1 H1N . . 111.4(13)
C8 N1 H3N . . 111.2(9)
H2N N1 H3N . . 106.0(14)
H1N N1 H3N . . 106.0(15)
C6 C1 C2 . . 118.08(13)
C6 C1 C7 . . 121.23(14)
C2 C1 C7 . . 120.68(15)
C3 C2 C1 . . 121.04(15)
C3 C2 H2 . . 119.5
C1 C2 H2 . . 119.5
C2 C3 C4 . . 120.04(14)
C2 C3 H3 . . 120.0
C4 C3 H3 . . 120.0
O1 C4 C5 . . 122.27(14)
O1 C4 C3 . . 117.89(14)
C5 C4 C3 . . 119.84(13)
C4 C5 C6 . . 119.20(14)
C4 C5 H5 . . 120.4
C6 C5 H5 . . 120.4
C1 C6 C5 . . 121.79(14)
C1 C6 H6 . . 119.1
C5 C6 H6 . . 119.1
C1 C7 C8 . . 110.83(13)
C1 C7 H7A . . 109.5
C8 C7 H7A . . 109.5
C1 C7 H7B . . 109.5
C8 C7 H7B . . 109.5
H7A C7 H7B . . 108.1
N1 C8 C7 . . 111.95(13)
N1 C8 H8A . . 109.2
C7 C8 H8A . . 109.2
N1 C8 H8B . . 109.2
C7 C8 H8B . . 109.2
H8A C8 H8B . . 107.9
O2 C9 O3 . . 122.00(14)
O2 C9 C10 . . 120.16(13)
O3 C9 C10 . . 117.81(13)
C9 C10 C10 . 3_865 114.35(16)
C9 C10 H10A . . 108.7
C10 C10 H10A 3_865 . 108.7
C9 C10 H10B . . 108.7
C10 C10 H10B 3_865 . 108.7
H10A C10 H10B . . 107.6

loop_
_geom_bond_atom_site_label_1
_geom_bond_atom_site_label_2
_geom_bond_site_symmetry_2
_geom_bond_distance
O1 C4 . 1.3776(16)
O1 H1H . 0.97(2)
O2 C9 . 1.2556(17)
O1W H2W . 0.95(2)
O1W H1W . 0.92(2)
O3 C9 . 1.2755(17)
N1 C8 . 1.4918(17)
N1 H2N . 0.998(18)
N1 H1N . 1.032(19)
N1 H3N . 0.944(17)
C1 C6 . 1.384(2)
C1 C2 . 1.390(2)
C1 C7 . 1.5145(19)
C2 C3 . 1.386(2)
C2 H2 . 0.9500
C3 C4 . 1.388(2)
C3 H3 . 0.9500
C4 C5 . 1.387(2)
C5 C6 . 1.3920(19)
C5 H5 . 0.9500
C6 H6 . 0.9500
C7 C8 . 1.515(2)
C7 H7A . 0.9900
C7 H7B . 0.9900
C8 H8A . 0.9900
C8 H8B . 0.9900
C9 C10 . 1.509(2)
C10 C10 3_865 1.517(3)
C10 H10A . 0.9900
C10 H10B . 0.9900

loop_
_geom_torsion_atom_site_label_1
_geom_torsion_atom_site_label_2
_geom_torsion_atom_site_label_3
_geom_torsion_atom_site_label_4
_geom_torsion_site_symmetry_4
_geom_torsion
C6 C1 C2 C3 . 0.0(2)
C7 C1 C2 C3 . -178.67(15)
C1 C2 C3 C4 . -0.5(2)
C2 C3 C4 O1 . -179.64(14)
C2 C3 C4 C5 . 0.5(2)
O1 C4 C5 C6 . -179.80(14)
C3 C4 C5 C6 . 0.0(2)
C2 C1 C6 C5 . 0.6(2)
C7 C1 C6 C5 . 179.23(14)
C4 C5 C6 C1 . -0.6(2)
C6 C1 C7 C8 . -110.38(17)
C2 C1 C7 C8 . 68.21(19)
C1 C7 C8 N1 . 177.49(13)
O2 C9 C10 C10 3_865 -10.4(2)
O3 C9 C10 C10 3_865 171.62(15)
